data_7034275
loop_
_publ_author_name
'Cametti, Massimo'
'Cetina, Mario'
'D\<zoli\'c, Zoran'

_publ_section_title
;
 Cu(ii)-specific metallogel formation by an
 amido-anthraquinone-pyridyloxalamide ligand in DMSO-water.
;
_journal_issue 16
_journal_name_full 'Dalton transactions (Cambridge, England : 2003)'
_journal_page_first 7223
_journal_page_last 7229
_journal_paper_doi 10.1039/c4dt03976a
_journal_volume 44
_journal_year 2015
_chemical_absolute_configuration rmad
_chemical_formula_moiety 'C30 H42 Cl2 Cu N6 O8'
_chemical_formula_sum 'C30 H42 Cl2 Cu N6 O8'
_chemical_formula_weight 749.13
_chemical_name_systematic
'catena-{bis[\m~2~-N-(L-leucine methyl ester)-N'-(pyridin-3-ylmethyl)oxalamide]-dichloro-copper(II)}'
_space_group_IT_number 5
_symmetry_cell_setting monoclinic
_symmetry_Int_Tables_number 5
_symmetry_space_group_name_Hall 'C 2y'
_symmetry_space_group_name_H-M 'C 1 2 1'
_atom_sites_solution_hydrogens mixed
_atom_sites_solution_primary direct
_atom_sites_solution_secondary difmap
_audit_creation_date 2014-08-02T15:39:23-00:00
_audit_creation_method 'WinGX routine CIF_UPDATE'
_audit_update_record
;
2014-12-03 deposited with the CCDC.
2015-03-02 downloaded from the CCDC.
;
_cell_angle_alpha 90
_cell_angle_beta 95.858(4)
_cell_angle_gamma 90
_cell_formula_units_Z 4
_cell_length_a 16.8441(7)
_cell_length_b 7.0162(3)
_cell_length_c 31.0687(11)
_cell_measurement_reflns_used 4421
_cell_measurement_temperature 295(2)
_cell_measurement_theta_max 29.955
_cell_measurement_theta_min 4.416
_cell_volume 3652.6(3)
_computing_cell_refinement 'CrysAlisPro (Agilent Technologies, 2013)'
_computing_data_collection 'CrysAlisPro (Agilent Technologies, 2013)'
_computing_data_reduction 'CrysAlisPro (Agilent Technologies, 2013)'
_computing_molecular_graphics 'PLATON (Spek, 2009), MERCURY (Macrae et al., 2006)'
_computing_publication_material 'WinGX publication routines (Farrugia, 2012)'
_computing_structure_refinement 'SHELXL-2013 (Sheldrick, 2013)'
_computing_structure_solution 'SHELXS-97 (Sheldrick, 2008)'
_diffrn_ambient_temperature 295(2)
_diffrn_detector_area_resol_mean 16.3426
_diffrn_measured_fraction_theta_full 0.993
_diffrn_measured_fraction_theta_max 0.994
_diffrn_measurement_device_type 'Xcalibur, Sapphire3'
_diffrn_measurement_method '\w scans'
_diffrn_radiation_monochromator graphite
_diffrn_radiation_source 'Enhance (Mo) X-ray Source'
_diffrn_radiation_type MoK\a
_diffrn_radiation_wavelength 0.71073
_diffrn_reflns_av_R_equivalents 0.0319
_diffrn_reflns_av_unetI/netI 0.0543
_diffrn_reflns_Laue_measured_fraction_full 0.993
_diffrn_reflns_Laue_measured_fraction_max 0.994
_diffrn_reflns_limit_h_max 21
_diffrn_reflns_limit_h_min -19
_diffrn_reflns_limit_k_max 9
_diffrn_reflns_limit_k_min -9
_diffrn_reflns_limit_l_max 39
_diffrn_reflns_limit_l_min -40
_diffrn_reflns_number 16896
_diffrn_reflns_point_group_measured_fraction_full 0.995
_diffrn_reflns_point_group_measured_fraction_max 0.996
_diffrn_reflns_theta_full 25.242
_diffrn_reflns_theta_max 27.494
_diffrn_reflns_theta_min 4.292
_exptl_absorpt_coefficient_mu 0.798
_exptl_absorpt_correction_T_max 1.00000
_exptl_absorpt_correction_T_min 0.86384
_exptl_absorpt_correction_type multi-scan
_exptl_absorpt_process_details
;
        CrysAlisPro, Agilent Technologies,
        Version 1.171.36.28 (release 01-02-2013 CrysAlis171 .NET)
        (compiled Feb  1 2013,16:14:44)
        Empirical absorption correction using spherical harmonics,
 implemented in SCALE3 ABSPACK scaling algorithm.
;
_exptl_crystal_colour blue
_exptl_crystal_density_diffrn 1.362
_exptl_crystal_description irregular
_exptl_crystal_F_000 1564
_exptl_crystal_recrystallization_method 'Re-crystallisation from solvent: methanol'
_exptl_crystal_size_max 0.45
_exptl_crystal_size_mid 0.14
_exptl_crystal_size_min 0.09
_refine_diff_density_max 0.236
_refine_diff_density_min -0.311
_refine_diff_density_rms 0.046
_refine_ls_abs_structure_details
;
 Classical Flack method preferred over Parsons because s.u. lower.
;
_refine_ls_abs_structure_Flack -0.007(16)
_refine_ls_extinction_method none
_refine_ls_goodness_of_fit_ref 0.997
_refine_ls_hydrogen_treatment mixed
_refine_ls_matrix_type full
_refine_ls_number_parameters 442
_refine_ls_number_reflns 8345
_refine_ls_number_restraints 29
_refine_ls_restrained_S_all 1.009
_refine_ls_R_factor_all 0.0672
_refine_ls_R_factor_gt 0.0417
_refine_ls_shift/su_max 0.001
_refine_ls_shift/su_mean 0
_refine_ls_structure_factor_coef Fsqd
_refine_ls_weighting_details 'w=1/[\s^2^(Fo^2^)+(0.0446P)^2^] where P=(Fo^2^+2Fc^2^)/3'
_refine_ls_weighting_scheme calc
_refine_ls_wR_factor_gt 0.0840
_refine_ls_wR_factor_ref 0.0927
_reflns_number_gt 6302
_reflns_number_total 8345
_reflns_threshold_expression 'I > 2\s(I)'
_cod_data_source_file c4dt03976a2.cif
_cod_data_source_block zdz_leu3_xl4
_cod_depositor_comments 'Adding full bibliography for 7034275.cif.'
_cod_original_sg_symbol_H-M 'C 2'
_cod_database_code 7034275

loop_
_symmetry_equiv_pos_as_xyz
'x, y, z'
'-x, y, -z'
'x+1/2, y+1/2, z'
'-x+1/2, y+1/2, -z'

loop_
_atom_site_label
_atom_site_type_symbol
_atom_site_fract_x
_atom_site_fract_y
_atom_site_fract_z
_atom_site_U_iso_or_equiv
_atom_site_adp_type
_atom_site_occupancy
_atom_site_calc_flag
Cu1 Cu 0.49956(3) 0.44620(13) 0.75364(2) 0.03793(13) Uani 1 d
Cl1 Cl 0.50507(6) 0.20603(16) 0.80280(3) 0.0416(3) Uani 1 d
Cl2 Cl 0.49541(6) 0.68806(15) 0.70465(3) 0.0423(3) Uani 1 d
N1 N 0.4122(2) 0.5702(6) 0.78282(10) 0.0383(9) Uani 1 d
N2 N 0.1819(2) 0.3758(6) 0.83671(10) 0.0426(10) Uani 1 d
H2N H 0.189(2) 0.431(6) 0.8614(8) 0.051 Uiso 1 d
N3 N 0.1005(2) -0.0322(7) 0.88274(9) 0.0422(9) Uani 1 d
H3N H 0.083(2) -0.098(6) 0.8605(9) 0.051 Uiso 1 d
N4 N 0.5828(2) 0.3183(5) 0.72198(10) 0.0355(9) Uani 1 d
N5 N 0.8019(2) 0.5347(7) 0.66402(11) 0.0505(11) Uani 1 d
H5N H 0.788(3) 0.493(7) 0.6384(7) 0.061 Uiso 1 d
N6 N 0.8945(2) 0.9522(9) 0.62847(10) 0.0473(9) Uani 1 d
H6N H 0.914(2) 0.993(7) 0.6534(7) 0.057 Uiso 1 d
O1 O 0.1229(2) 0.1179(6) 0.80446(9) 0.0565(10) Uani 1 d
O2 O 0.1584(3) 0.2294(7) 0.91377(10) 0.0884(16) Uani 1 d
O3 O 0.2039(2) -0.3177(7) 0.90989(11) 0.0633(11) Uani 1 d
O4 O 0.15862(19) -0.3243(6) 0.97500(8) 0.0550(9) Uani 1 d
O5 O 0.8741(2) 0.7658(6) 0.70148(9) 0.0584(10) Uani 1 d
O6 O 0.8142(2) 0.7398(7) 0.59100(11) 0.0748(13) Uani 1 d
O7 O 0.7866(2) 1.2111(8) 0.58977(12) 0.0831(15) Uani 1 d
O8 O 0.8532(2) 1.2313(7) 0.53246(10) 0.0767(13) Uani 1 d
C1 C 0.4226(3) 0.7463(7) 0.79973(13) 0.0427(12) Uani 1 d
H1 H 0.4715 0.8073 0.7988 0.051 Uiso 1 calc
C2 C 0.3629(3) 0.8374(8) 0.81826(16) 0.0580(14) Uani 1 d
H2 H 0.372 0.9569 0.8307 0.07 Uiso 1 calc
C3 C 0.2891(3) 0.7524(8) 0.81849(15) 0.0522(13) Uani 1 d
H3 H 0.2478 0.8149 0.8304 0.063 Uiso 1 calc
C4 C 0.2774(3) 0.5728(7) 0.80067(12) 0.0380(11) Uani 1 d
C5 C 0.3416(2) 0.4866(8) 0.78374(12) 0.0367(12) Uani 1 d
H5 H 0.3349 0.3642 0.7725 0.044 Uiso 1 calc
C6 C 0.1967(2) 0.4772(10) 0.79710(12) 0.0485(14) Uani 1 d
H6A H 0.1556 0.5728 0.7908 0.058 Uiso 1 calc
H6B H 0.1933 0.3877 0.7732 0.058 Uiso 1 calc
C7 C 0.1459(2) 0.2092(8) 0.83643(12) 0.0373(10) Uani 1 d
C8 C 0.1357(3) 0.1386(8) 0.88234(13) 0.0424(11) Uani 1 d
C9 C 0.0903(2) -0.1256(7) 0.92314(12) 0.0401(10) Uani 1 d
H9 H 0.0926 -0.0286 0.9459 0.048 Uiso 1 calc
C10 C 0.1577(3) -0.2669(8) 0.93442(13) 0.0398(11) Uani 1 d
C11 C 0.2168(3) -0.4653(9) 0.98998(16) 0.0706(18) Uani 1 d
H11A H 0.2123 -0.5729 0.9708 0.106 Uiso 1 calc
H11B H 0.2075 -0.5056 1.0186 0.106 Uiso 1 calc
H11C H 0.2693 -0.4118 0.9906 0.106 Uiso 1 calc
C12 C 0.0096(3) -0.2256(8) 0.92147(14) 0.0563(13) Uani 1 d
H12A H 0.0084 -0.3279 0.9004 0.068 Uiso 1 calc
H12B H 0.0044 -0.2826 0.9495 0.068 Uiso 1 calc
C13 C -0.0619(3) -0.0950(12) 0.90972(15) 0.075(2) Uani 1 d
H13 H -0.0583 -0.0478 0.8803 0.09 Uiso 1 calc
C14 C -0.0652(4) 0.0731(14) 0.9386(2) 0.112(3) Uani 1 d
H14A H -0.065 0.0311 0.968 0.168 Uiso 1 calc
H14B H -0.1132 0.1438 0.9304 0.168 Uiso 1 calc
H14C H -0.0197 0.1531 0.936 0.168 Uiso 1 calc
C15 C -0.1377(3) -0.2110(14) 0.9092(2) 0.110(3) Uani 1 d
H15A H -0.1356 -0.3159 0.8895 0.165 Uiso 1 calc
H15B H -0.1827 -0.1319 0.9 0.165 Uiso 1 calc
H15C H -0.1428 -0.2588 0.9377 0.165 Uiso 1 calc
C16 C 0.5701(3) 0.1484(8) 0.70415(13) 0.0448(12) Uani 1 d
H16 H 0.5214 0.0887 0.7064 0.054 Uiso 1 calc
C17 C 0.6259(3) 0.0572(8) 0.68253(15) 0.0547(14) Uani 1 d
H17 H 0.6146 -0.0605 0.6696 0.066 Uiso 1 calc
C18 C 0.6987(3) 0.1422(9) 0.68024(15) 0.0549(15) Uani 1 d
H18 H 0.7372 0.0824 0.6656 0.066 Uiso 1 calc
C19 C 0.7148(3) 0.3168(8) 0.69982(13) 0.0410(12) Uani 1 d
C20 C 0.6541(2) 0.4010(7) 0.71980(12) 0.0376(12) Uani 1 d
H20 H 0.663 0.5205 0.7323 0.045 Uiso 1 calc
C21 C 0.7955(3) 0.4109(9) 0.70069(14) 0.0527(15) Uani 1 d
H21A H 0.8055 0.4846 0.7271 0.063 Uiso 1 calc
H21B H 0.8363 0.313 0.7011 0.063 Uiso 1 calc
C22 C 0.8426(3) 0.6987(8) 0.66770(12) 0.0411(11) Uani 1 d
C23 C 0.8491(3) 0.8016(8) 0.62457(13) 0.0455(12) Uani 1 d
C24 C 0.9158(3) 1.0663(8) 0.59224(13) 0.0509(13) Uani 1 d
H24 H 0.953 1.1638 0.6047 0.061 Uiso 1 calc
C25 C 0.8438(3) 1.1724(9) 0.57173(14) 0.0534(14) Uani 1 d
C26 C 0.7915(4) 1.3569(11) 0.51171(19) 0.090(2) Uani 1 d
H26A H 0.7399 1.3042 0.5149 0.136 Uiso 1 calc
H26B H 0.7983 1.3687 0.4815 0.136 Uiso 1 calc
H26C H 0.7959 1.4804 0.5251 0.136 Uiso 1 calc
C27 C 0.9614(3) 0.9503(10) 0.56151(13) 0.0632(14) Uani 1 d
H27A H 0.971 1.0289 0.5369 0.076 Uiso 1 calc
H27B H 0.9289 0.843 0.5508 0.076 Uiso 1 calc
C28 C 1.0412(4) 0.8762(14) 0.5828(2) 0.099(3) Uani 1 d
H28 H 1.0317 0.8274 0.6114 0.118 Uiso 1 calc
C29 C 1.0703(5) 0.7062(18) 0.5568(3) 0.154(4) Uani 1 d
H29A H 1.0882 0.7521 0.5303 0.231 Uiso 1 calc
H29B H 1.0272 0.618 0.5503 0.231 Uiso 1 calc
H29C H 1.1135 0.6431 0.5736 0.231 Uiso 1 calc
C30 C 1.1015(5) 1.026(2) 0.5897(3) 0.174(6) Uani 1 d
H30A H 1.0913 1.1228 0.5679 0.261 Uiso 1 calc
H30B H 1.1535 0.9728 0.5878 0.261 Uiso 1 calc
H30C H 1.0993 1.0818 0.6178 0.261 Uiso 1 calc

loop_
_atom_site_aniso_label
_atom_site_aniso_U_11
_atom_site_aniso_U_22
_atom_site_aniso_U_33
_atom_site_aniso_U_23
_atom_site_aniso_U_13
_atom_site_aniso_U_12
Cu1 0.0408(2) 0.0328(2) 0.0431(3) 0.0056(2) 0.01868(18) 0.0035(2)
Cl1 0.0486(6) 0.0347(7) 0.0432(5) 0.0057(5) 0.0120(4) -0.0022(6)
Cl2 0.0485(6) 0.0345(7) 0.0452(5) 0.0061(5) 0.0118(4) -0.0036(6)
N1 0.040(2) 0.036(3) 0.0414(18) 0.0034(17) 0.0136(15) 0.0028(19)
N2 0.041(2) 0.053(3) 0.0351(17) 0.0005(18) 0.0079(15) -0.0126(19)
N3 0.050(2) 0.050(3) 0.0273(14) 0.0008(19) 0.0044(14) -0.009(2)
N4 0.039(2) 0.029(2) 0.0404(18) 0.0056(17) 0.0150(15) 0.0013(18)
N5 0.045(2) 0.068(3) 0.0393(19) 0.007(2) 0.0077(17) -0.016(2)
N6 0.052(2) 0.060(3) 0.0295(15) 0.002(2) 0.0034(14) -0.013(3)
O1 0.077(2) 0.061(3) 0.0318(15) -0.0047(16) 0.0091(15) -0.020(2)
O2 0.128(4) 0.101(4) 0.0350(18) -0.004(2) 0.006(2) -0.074(3)
O3 0.070(2) 0.067(3) 0.0557(19) 0.003(2) 0.0208(17) 0.013(2)
O4 0.068(2) 0.060(2) 0.0365(15) 0.0029(16) 0.0018(14) 0.015(2)
O5 0.078(2) 0.066(3) 0.0316(15) -0.0035(16) 0.0073(15) -0.017(2)
O6 0.083(3) 0.098(3) 0.0400(18) 0.005(2) -0.0092(17) -0.039(3)
O7 0.072(3) 0.102(4) 0.079(3) 0.026(3) 0.028(2) 0.023(3)
O8 0.087(3) 0.094(4) 0.0510(19) 0.029(2) 0.0160(17) 0.030(3)
C1 0.046(3) 0.034(3) 0.050(2) -0.002(2) 0.014(2) -0.008(2)
C2 0.067(3) 0.038(3) 0.074(3) -0.016(3) 0.031(3) -0.006(3)
C3 0.060(3) 0.037(3) 0.066(3) 0.001(3) 0.032(2) 0.008(3)
C4 0.040(3) 0.039(3) 0.036(2) 0.008(2) 0.0129(17) 0.005(2)
C5 0.040(2) 0.034(3) 0.0369(19) 0.0024(19) 0.0093(16) -0.003(2)
C6 0.036(2) 0.064(4) 0.046(2) 0.017(3) 0.0062(17) -0.003(3)
C7 0.029(2) 0.049(3) 0.034(2) 0.003(2) 0.0050(16) 0.000(2)
C8 0.043(3) 0.051(3) 0.033(2) 0.000(2) 0.0060(18) -0.011(2)
C9 0.044(2) 0.045(3) 0.0318(19) 0.0040(19) 0.0077(17) -0.001(2)
C10 0.041(2) 0.041(3) 0.036(2) -0.002(2) 0.0025(18) -0.004(2)
C11 0.091(4) 0.069(4) 0.049(3) 0.001(3) -0.011(3) 0.030(4)
C12 0.044(3) 0.081(4) 0.044(2) 0.019(2) 0.005(2) -0.012(3)
C13 0.046(3) 0.135(7) 0.046(3) 0.021(4) 0.009(2) 0.004(4)
C14 0.078(5) 0.137(8) 0.123(6) 0.004(6) 0.015(4) 0.041(5)
C15 0.051(3) 0.196(8) 0.084(4) -0.007(5) 0.010(3) -0.012(5)
C16 0.049(3) 0.042(3) 0.046(2) 0.002(2) 0.015(2) -0.006(2)
C17 0.070(4) 0.039(3) 0.060(3) -0.010(3) 0.030(3) -0.009(3)
C18 0.059(3) 0.051(4) 0.059(3) 0.000(3) 0.033(2) 0.011(3)
C19 0.037(3) 0.045(3) 0.042(2) 0.012(2) 0.0094(19) 0.002(2)
C20 0.044(2) 0.033(3) 0.0381(19) 0.0007(19) 0.0121(17) 0.001(2)
C21 0.039(2) 0.060(4) 0.060(3) 0.017(3) 0.010(2) 0.000(3)
C22 0.038(2) 0.052(3) 0.035(2) 0.004(2) 0.0108(17) 0.003(2)
C23 0.047(3) 0.057(3) 0.033(2) 0.001(2) 0.0058(19) -0.006(2)
C24 0.048(3) 0.066(3) 0.039(2) 0.006(2) 0.0033(19) -0.015(2)
C25 0.062(3) 0.056(4) 0.042(2) 0.005(3) 0.008(2) -0.009(3)
C26 0.108(5) 0.082(6) 0.079(4) 0.029(4) -0.001(4) 0.027(4)
C27 0.052(3) 0.094(4) 0.046(2) 0.018(3) 0.0146(19) 0.007(3)
C28 0.073(4) 0.155(8) 0.071(3) 0.035(4) 0.022(3) 0.038(5)
C29 0.131(7) 0.207(11) 0.127(6) 0.010(8) 0.029(5) 0.083(8)
C30 0.056(5) 0.273(17) 0.187(9) -0.008(10) -0.013(5) -0.024(8)

loop_
_atom_type_symbol
_atom_type_description
_atom_type_scat_dispersion_real
_atom_type_scat_dispersion_imag
_atom_type_scat_source
C C 0.0033 0.0016 'International Tables Vol C Tables 4.2.6.8 and 6.1.1.4'
H H 0 0 'International Tables Vol C Tables 4.2.6.8 and 6.1.1.4'
N N 0.0061 0.0033 'International Tables Vol C Tables 4.2.6.8 and 6.1.1.4'
O O 0.0106 0.006 'International Tables Vol C Tables 4.2.6.8 and 6.1.1.4'
Cl Cl 0.1484 0.1585 'International Tables Vol C Tables 4.2.6.8 and 6.1.1.4'
Cu Cu 0.3201 1.2651 'International Tables Vol C Tables 4.2.6.8 and 6.1.1.4'

loop_
_geom_angle_atom_site_label_1
_geom_angle_atom_site_label_2
_geom_angle_atom_site_label_3
_geom_angle
N1 Cu1 N4 177.10(18)
N1 Cu1 Cl1 89.96(11)
N4 Cu1 Cl1 90.88(11)
N1 Cu1 Cl2 90.28(11)
N4 Cu1 Cl2 88.91(10)
Cl1 Cu1 Cl2 179.36(6)
C5 N1 C1 118.6(4)
C5 N1 Cu1 121.2(3)
C1 N1 Cu1 120.1(3)
C7 N2 C6 122.9(4)
C7 N2 H2N 115(3)
C6 N2 H2N 121(3)
C8 N3 C9 120.5(4)
C8 N3 H3N 126(3)
C9 N3 H3N 113(3)
C16 N4 C20 118.5(4)
C16 N4 Cu1 121.1(3)
C20 N4 Cu1 120.4(3)
C22 N5 C21 121.9(4)
C22 N5 H5N 118(4)
C21 N5 H5N 119(4)
C23 N6 C24 124.3(4)
C23 N6 H6N 121(3)
C24 N6 H6N 115(3)
C10 O4 C11 117.4(4)
C25 O8 C26 116.9(4)
N1 C1 C2 121.3(5)
N1 C1 H1 119.3
C2 C1 H1 119.3
C1 C2 C3 120.2(5)
C1 C2 H2 119.9
C3 C2 H2 119.9
C2 C3 C4 118.9(5)
C2 C3 H3 120.6
C4 C3 H3 120.6
C3 C4 C5 117.7(5)
C3 C4 C6 121.6(5)
C5 C4 C6 120.6(5)
N1 C5 C4 123.3(5)
N1 C5 H5 118.3
C4 C5 H5 118.3
N2 C6 C4 112.5(3)
N2 C6 H6A 109.1
C4 C6 H6A 109.1
N2 C6 H6B 109.1
C4 C6 H6B 109.1
H6A C6 H6B 107.8
O1 C7 N2 125.7(4)
O1 C7 C8 122.3(5)
N2 C7 C8 112.1(4)
O2 C8 N3 125.1(4)
O2 C8 C7 121.9(5)
N3 C8 C7 112.9(4)
N3 C9 C10 110.1(3)
N3 C9 C12 111.4(3)
C10 C9 C12 110.5(4)
N3 C9 H9 108.2
C10 C9 H9 108.2
C12 C9 H9 108.2
O3 C10 O4 124.8(5)
O3 C10 C9 124.4(4)
O4 C10 C9 110.7(4)
O4 C11 H11A 109.5
O4 C11 H11B 109.5
H11A C11 H11B 109.5
O4 C11 H11C 109.5
H11A C11 H11C 109.5
H11B C11 H11C 109.5
C13 C12 C9 114.2(5)
C13 C12 H12A 108.7
C9 C12 H12A 108.7
C13 C12 H12B 108.7
C9 C12 H12B 108.7
H12A C12 H12B 107.6
C14 C13 C15 110.5(5)
C14 C13 C12 114.2(5)
C15 C13 C12 108.9(7)
C14 C13 H13 107.7
C15 C13 H13 107.7
C12 C13 H13 107.7
C13 C14 H14A 109.5
C13 C14 H14B 109.5
H14A C14 H14B 109.5
C13 C14 H14C 109.5
H14A C14 H14C 109.5
H14B C14 H14C 109.5
C13 C15 H15A 109.5
C13 C15 H15B 109.5
H15A C15 H15B 109.5
C13 C15 H15C 109.5
H15A C15 H15C 109.5
H15B C15 H15C 109.5
N4 C16 C17 122.4(5)
N4 C16 H16 118.8
C17 C16 H16 118.8
C16 C17 C18 119.0(5)
C16 C17 H17 120.5
C18 C17 H17 120.5
C17 C18 C19 119.9(4)
C17 C18 H18 120.1
C19 C18 H18 120.1
C20 C19 C18 117.1(4)
C20 C19 C21 120.8(5)
C18 C19 C21 122.1(5)
N4 C20 C19 123.0(4)
N4 C20 H20 118.5
C19 C20 H20 118.5
N5 C21 C19 112.8(4)
N5 C21 H21A 109
C19 C21 H21A 109
N5 C21 H21B 109
C19 C21 H21B 109
H21A C21 H21B 107.8
O5 C22 N5 125.3(4)
O5 C22 C23 120.4(5)
N5 C22 C23 114.3(4)
O6 C23 N6 126.4(4)
O6 C23 C22 120.5(5)
N6 C23 C22 113.2(4)
N6 C24 C25 110.3(4)
N6 C24 C27 111.8(5)
C25 C24 C27 115.8(4)
N6 C24 H24 106.1
C25 C24 H24 106.1
C27 C24 H24 106.1
O7 C25 O8 123.0(5)
O7 C25 C24 124.5(4)
O8 C25 C24 112.3(4)
O8 C26 H26A 109.5
O8 C26 H26B 109.5
H26A C26 H26B 109.5
O8 C26 H26C 109.5
H26A C26 H26C 109.5
H26B C26 H26C 109.5
C24 C27 C28 112.8(4)
C24 C27 H27A 109
C28 C27 H27A 109
C24 C27 H27B 109
C28 C27 H27B 109
H27A C27 H27B 107.8
C30 C28 C27 112.6(8)
C30 C28 C29 112.2(7)
C27 C28 C29 110.3(6)
C30 C28 H28 107.1
C27 C28 H28 107.1
C29 C28 H28 107.1
C28 C29 H29A 109.5
C28 C29 H29B 109.5
H29A C29 H29B 109.5
C28 C29 H29C 109.5
H29A C29 H29C 109.5
H29B C29 H29C 109.5
C28 C30 H30A 109.5
C28 C30 H30B 109.5
H30A C30 H30B 109.5
C28 C30 H30C 109.5
H30A C30 H30C 109.5
H30B C30 H30C 109.5

loop_
_geom_bond_atom_site_label_1
_geom_bond_atom_site_label_2
_geom_bond_distance
Cu1 N1 2.005(3)
Cu1 N4 2.005(3)
Cu1 Cl1 2.2699(14)
Cu1 Cl2 2.2757(13)
N1 C5 1.328(5)
N1 C1 1.347(6)
N2 C7 1.317(7)
N2 C6 1.464(5)
N2 H2N 0.86(3)
N3 C8 1.337(7)
N3 C9 1.442(5)
N3 H3N 0.86(3)
N4 C16 1.323(6)
N4 C20 1.340(5)
N5 C22 1.339(7)
N5 C21 1.445(6)
N5 H5N 0.86(3)
N6 C23 1.303(7)
N6 C24 1.456(6)
N6 H6N 0.86(3)
O1 C7 1.212(5)
O2 C8 1.196(6)
O3 C10 1.197(5)
O4 C10 1.322(5)
O4 C11 1.436(6)
O5 C22 1.221(5)
O6 C23 1.223(6)
O7 C25 1.194(6)
O8 C25 1.313(5)
O8 C26 1.461(7)
C1 C2 1.368(6)
C1 H1 0.93
C2 C3 1.379(7)
C2 H2 0.93
C3 C4 1.382(7)
C3 H3 0.93
C4 C5 1.388(6)
C4 C6 1.510(6)
C5 H5 0.93
C6 H6A 0.97
C6 H6B 0.97
C7 C8 1.536(5)
C9 C10 1.521(7)
C9 C12 1.526(6)
C9 H9 0.98
C11 H11A 0.96
C11 H11B 0.96
C11 H11C 0.96
C12 C13 1.527(8)
C12 H12A 0.97
C12 H12B 0.97
C13 C14 1.486(11)
C13 C15 1.513(9)
C13 H13 0.98
C14 H14A 0.96
C14 H14B 0.96
C14 H14C 0.96
C15 H15A 0.96
C15 H15B 0.96
C15 H15C 0.96
C16 C17 1.368(6)
C16 H16 0.93
C17 C18 1.373(7)
C17 H17 0.93
C18 C19 1.382(7)
C18 H18 0.93
C19 C20 1.382(6)
C19 C21 1.509(6)
C20 H20 0.93
C21 H21A 0.97
C21 H21B 0.97
C22 C23 1.535(6)
C24 C25 1.507(7)
C24 C27 1.521(7)
C24 H24 0.98
C26 H26A 0.96
C26 H26B 0.96
C26 H26C 0.96
C27 C28 1.528(8)
C27 H27A 0.97
C27 H27B 0.97
C28 C30 1.464(13)
C28 C29 1.549(12)
C28 H28 0.98
C29 H29A 0.96
C29 H29B 0.96
C29 H29C 0.96
C30 H30A 0.96
C30 H30B 0.96
C30 H30C 0.96

loop_
_geom_torsion_atom_site_label_1
_geom_torsion_atom_site_label_2
_geom_torsion_atom_site_label_3
_geom_torsion_atom_site_label_4
_geom_torsion
C5 N1 C1 C2 1.2(7)
Cu1 N1 C1 C2 177.3(4)
N1 C1 C2 C3 -2.5(8)
C1 C2 C3 C4 1.5(8)
C2 C3 C4 C5 0.6(7)
C2 C3 C4 C6 -175.8(4)
C1 N1 C5 C4 1.1(6)
Cu1 N1 C5 C4 -175.0(3)
C3 C4 C5 N1 -1.9(6)
C6 C4 C5 N1 174.5(4)
C7 N2 C6 C4 -140.4(5)
C3 C4 C6 N2 -85.2(6)
C5 C4 C6 N2 98.5(5)
C6 N2 C7 O1 2.1(7)
C6 N2 C7 C8 -178.1(4)
C9 N3 C8 O2 -2.6(8)
C9 N3 C8 C7 176.4(4)
O1 C7 C8 O2 -179.9(5)
N2 C7 C8 O2 0.2(7)
O1 C7 C8 N3 1.0(7)
N2 C7 C8 N3 -178.8(4)
C8 N3 C9 C10 -96.4(5)
C8 N3 C9 C12 140.6(4)
C11 O4 C10 O3 -3.3(8)
C11 O4 C10 C9 177.1(4)
N3 C9 C10 O3 -12.4(7)
C12 C9 C10 O3 111.1(5)
N3 C9 C10 O4 167.1(4)
C12 C9 C10 O4 -69.4(5)
N3 C9 C12 C13 -56.5(5)
C10 C9 C12 C13 -179.2(4)
C9 C12 C13 C14 -56.0(6)
C9 C12 C13 C15 180.0(4)
C20 N4 C16 C17 -2.1(7)
Cu1 N4 C16 C17 -179.7(4)
N4 C16 C17 C18 1.9(8)
C16 C17 C18 C19 0.3(8)
C17 C18 C19 C20 -2.2(7)
C17 C18 C19 C21 176.1(5)
C16 N4 C20 C19 -0.1(6)
Cu1 N4 C20 C19 177.6(3)
C18 C19 C20 N4 2.2(6)
C21 C19 C20 N4 -176.2(4)
C22 N5 C21 C19 143.1(5)
C20 C19 C21 N5 -91.2(5)
C18 C19 C21 N5 90.5(6)
C21 N5 C22 O5 -4.2(8)
C21 N5 C22 C23 174.7(4)
C24 N6 C23 O6 -4.5(9)
C24 N6 C23 C22 174.8(4)
O5 C22 C23 O6 -176.2(5)
N5 C22 C23 O6 4.8(7)
O5 C22 C23 N6 4.4(7)
N5 C22 C23 N6 -174.6(4)
C23 N6 C24 C25 69.4(7)
C23 N6 C24 C27 -61.0(6)
C26 O8 C25 O7 2.9(9)
C26 O8 C25 C24 -172.2(5)
N6 C24 C25 O7 23.5(8)
C27 C24 C25 O7 151.6(6)
N6 C24 C25 O8 -161.4(5)
C27 C24 C25 O8 -33.3(7)
N6 C24 C27 C28 -62.8(6)
C25 C24 C27 C28 169.7(6)
C24 C27 C28 C30 -73.8(7)
C24 C27 C28 C29 160.1(6)
